data_7156409
loop_
_publ_author_name
'Jiang, Xiao-Li'
'Wu, Shu-Fang'
'Wang, Jin-Rong'
'Lu, Han'
'Mei, Guang-Jian'
'Shi, Feng'

_publ_section_title
;
 The [4 + 2] cyclization/retro-Mannich reaction cascade of para-quinone
 methide derivatives with Pd-containing 1,4-dipoles.
;
_journal_issue 37
_journal_name_full 'Organic &amp; biomolecular chemistry'
_journal_page_first 8395
_journal_page_last 8402
_journal_paper_doi 10.1039/c8ob01274a
_journal_volume 16
_journal_year 2018
_chemical_formula_moiety 'C30 H35 N O2'
_chemical_formula_sum 'C30 H35 N O2'
_chemical_formula_weight 441.59
_space_group_crystal_system triclinic
_space_group_IT_number 2
_space_group_name_Hall '-P 1'
_space_group_name_H-M_alt 'P -1'
_symmetry_space_group_name_Hall '-P 1'
_symmetry_space_group_name_H-M 'P -1'
_atom_sites_solution_hydrogens mixed
_atom_sites_solution_primary dual
_audit_creation_date 2017-10-26
_audit_creation_method
;
Olex2 1.2
(compiled 2017.08.10 svn.r3461 for OlexSys, GUI svn.r5381)
;
_audit_update_record
;
2018-03-17 deposited with the CCDC.
2018-09-06 downloaded from the CCDC.
;
_cell_angle_alpha 88.979(15)
_cell_angle_beta 78.134(14)
_cell_angle_gamma 86.738(14)
_cell_formula_units_Z 2
_cell_length_a 10.229(13)
_cell_length_b 10.292(13)
_cell_length_c 12.452(16)
_cell_measurement_reflns_used 3090
_cell_measurement_temperature 296(2)
_cell_measurement_theta_max 27.67
_cell_measurement_theta_min 2.36
_cell_volume 1281(3)
_computing_cell_refinement 'SAINT v7.68A (Bruker, 2009)'
_computing_data_reduction 'SAINT v7.68A (Bruker, 2009)'
_computing_molecular_graphics 'Olex2 (Dolomanov et al., 2009)'
_computing_publication_material 'Olex2 (Dolomanov et al., 2009)'
_computing_structure_refinement 'ShelXL (Sheldrick, 2015)'
_computing_structure_solution 'ShelXT (Sheldrick, 2015)'
_diffrn_ambient_temperature 296.15
_diffrn_measured_fraction_theta_full 0.984
_diffrn_measured_fraction_theta_max 0.980
_diffrn_measurement_device_type 'Bruker APEX-II CCD'
_diffrn_measurement_method '\f and \w scans'
_diffrn_radiation_type MoK\a
_diffrn_radiation_wavelength 0.71073
_diffrn_reflns_av_R_equivalents 0.0889
_diffrn_reflns_av_unetI/netI 0.0769
_diffrn_reflns_Laue_measured_fraction_full 0.984
_diffrn_reflns_Laue_measured_fraction_max 0.980
_diffrn_reflns_limit_h_max 12
_diffrn_reflns_limit_h_min -12
_diffrn_reflns_limit_k_max 12
_diffrn_reflns_limit_k_min -12
_diffrn_reflns_limit_l_max 15
_diffrn_reflns_limit_l_min -12
_diffrn_reflns_number 8334
_diffrn_reflns_point_group_measured_fraction_full 0.984
_diffrn_reflns_point_group_measured_fraction_max 0.980
_diffrn_reflns_theta_full 25.242
_diffrn_reflns_theta_max 25.998
_diffrn_reflns_theta_min 2.356
_diffrn_standards_number 0
_exptl_absorpt_coefficient_mu 0.070
_exptl_absorpt_correction_type none
_exptl_crystal_density_diffrn 1.145
_exptl_crystal_description block
_exptl_crystal_F_000 476
_exptl_crystal_size_max 0.3
_exptl_crystal_size_mid 0.3
_exptl_crystal_size_min 0.16
_refine_diff_density_max 0.238
_refine_diff_density_min -0.297
_refine_diff_density_rms 0.066
_refine_ls_extinction_method none
_refine_ls_goodness_of_fit_ref 0.984
_refine_ls_hydrogen_treatment mixed
_refine_ls_matrix_type full
_refine_ls_number_parameters 309
_refine_ls_number_reflns 4937
_refine_ls_number_restraints 1
_refine_ls_restrained_S_all 0.985
_refine_ls_R_factor_all 0.0900
_refine_ls_R_factor_gt 0.0638
_refine_ls_shift/su_max 0.005
_refine_ls_shift/su_mean 0.001
_refine_ls_structure_factor_coef Fsqd
_refine_ls_weighting_details 'w=1/[\s^2^(Fo^2^)+(0.1181P)^2^] where P=(Fo^2^+2Fc^2^)/3'
_refine_ls_weighting_scheme calc
_refine_ls_wR_factor_gt 0.1701
_refine_ls_wR_factor_ref 0.1889
_reflns_Friedel_coverage 0.000
_reflns_number_gt 3333
_reflns_number_total 4937
_reflns_threshold_expression 'I > 2\s(I)'
_cod_data_source_file c8ob01274a2.cif
_cod_data_source_block sf_20171026_0m
_cod_depositor_comments 'Adding full bibliography for 7156409.cif.'
_cod_database_code 7156409
_shelx_shelxl_version_number 2017/1
_shelx_space_group_comment
;
The symmetry employed for this shelxl refinement is uniquely defined
by the following loop, which should always be used as a source of
symmetry information in preference to the above space-group names.
They are only intended as comments.
;
_shelx_estimated_absorpt_t_max 0.989
_shelx_estimated_absorpt_t_min 0.979
_olex2_refinement_description
;
1. Fixed Uiso
 At 1.2 times of:
  All C(H) groups, All C(H,H) groups
 At 1.5 times of:
  All C(H,H,H) groups, All O(H) groups
2. Restrained distances
 H2-H24C
 2 with sigma of 0.02
3.a Ternary CH refined with riding coordinates:
 C14(H14)
3.b Aromatic/amide H refined with riding coordinates:
 C2(H2A), C3(H3), C4(H4), C5(H5), C7(H7), C9(H9), C10(H10), C11(H11), C12(H12),
  C15(H15), C18(H18), C22(H22)
3.c X=CH2 refined with riding coordinates:
 C16(H16A,H16B)
3.d Idealised Me refined as rotating group:
 C24(H24A,H24B,H24C), C25(H25A,H25B,H25C), C26(H26A,H26B,H26C), C28(H28A,H28B,
 H28C), C29(H29A,H29B,H29C), C30(H30A,H30B,H30C)
3.e Idealised tetrahedral OH refined as rotating group:
 O1(H1)
;
_olex2_submission_special_instructions 'No special instructions were received'

loop_
_space_group_symop_operation_xyz
'x, y, z'
'-x, -y, -z'

loop_
_atom_site_label
_atom_site_type_symbol
_atom_site_fract_x
_atom_site_fract_y
_atom_site_fract_z
_atom_site_U_iso_or_equiv
_atom_site_adp_type
_atom_site_occupancy
_atom_site_site_symmetry_order
_atom_site_calc_flag
_atom_site_refinement_flags_posn
O1 O 0.2508(2) 0.7566(2) 0.23871(13) 0.0897(6) Uani 1 1 d .
H1 H 0.281368 0.686616 0.257919 0.134 Uiso 1 1 calc GR
O2 O 0.96026(18) 0.74700(18) 0.18034(16) 0.0748(5) Uani 1 1 d .
N1 N 0.34196(14) 0.58944(17) 0.36712(13) 0.0486(4) Uani 1 1 d .
C1 C 0.2289(2) 0.8406(2) 0.32339(18) 0.0646(6) Uani 1 1 d .
C2 C 0.1746(3) 0.9644(3) 0.3098(2) 0.0871(8) Uani 1 1 d .
H2A H 0.155130 0.989638 0.242429 0.105 Uiso 1 1 calc R
C3 C 0.1494(3) 1.0505(3) 0.3961(3) 0.0860(8) Uani 1 1 d .
H3 H 0.113387 1.133659 0.385896 0.103 Uiso 1 1 calc R
C4 C 0.1762(2) 1.0164(2) 0.4964(2) 0.0714(7) Uani 1 1 d .
H4 H 0.157235 1.074837 0.554320 0.086 Uiso 1 1 calc R
C5 C 0.2316(2) 0.8942(2) 0.50969(18) 0.0590(5) Uani 1 1 d .
H5 H 0.250687 0.870654 0.577486 0.071 Uiso 1 1 calc R
C6 C 0.26003(18) 0.8042(2) 0.42452(16) 0.0513(5) Uani 1 1 d .
C7 C 0.31679(18) 0.6756(2) 0.44244(16) 0.0507(5) Uani 1 1 d .
H7 H 0.335537 0.654856 0.510895 0.061 Uiso 1 1 calc R
C8 C 0.38541(16) 0.46086(19) 0.38850(15) 0.0442(4) Uani 1 1 d .
C9 C 0.34715(19) 0.4028(2) 0.49128(17) 0.0578(5) Uani 1 1 d .
H9 H 0.297523 0.451539 0.549309 0.069 Uiso 1 1 calc R
C10 C 0.3821(2) 0.2739(3) 0.50781(19) 0.0673(6) Uani 1 1 d .
H10 H 0.356941 0.236414 0.576959 0.081 Uiso 1 1 calc R
C11 C 0.4537(2) 0.2010(2) 0.4225(2) 0.0653(6) Uani 1 1 d .
H11 H 0.475718 0.113392 0.433008 0.078 Uiso 1 1 calc R
C12 C 0.49308(19) 0.2583(2) 0.32100(18) 0.0542(5) Uani 1 1 d .
H12 H 0.542781 0.208352 0.263756 0.065 Uiso 1 1 calc R
C13 C 0.46099(15) 0.38755(19) 0.30161(14) 0.0431(4) Uani 1 1 d .
C14 C 0.50929(16) 0.45081(18) 0.19022(14) 0.0426(4) Uani 1 1 d .
H14 H 0.437478 0.513354 0.178748 0.051 Uiso 1 1 calc R
C15 C 0.5282(2) 0.3538(2) 0.09871(16) 0.0562(5) Uani 1 1 d .
H15 H 0.451945 0.312952 0.091009 0.067 Uiso 1 1 calc R
C16 C 0.6364(2) 0.3198(2) 0.02945(17) 0.0647(6) Uani 1 1 d .
H16A H 0.716242 0.357070 0.032725 0.078 Uiso 1 1 calc R
H16B H 0.634615 0.258027 -0.023751 0.078 Uiso 1 1 calc R
C17 C 0.63119(16) 0.52921(18) 0.19022(13) 0.0387(4) Uani 1 1 d .
C18 C 0.63024(17) 0.65898(18) 0.16211(14) 0.0428(4) Uani 1 1 d .
H18 H 0.552975 0.698147 0.144732 0.051 Uiso 1 1 calc R
C19 C 0.73962(18) 0.73413(18) 0.15852(14) 0.0455(5) Uani 1 1 d .
C20 C 0.85397(17) 0.6703(2) 0.18432(15) 0.0476(5) Uani 1 1 d .
C21 C 0.86084(17) 0.5378(2) 0.21086(15) 0.0465(5) Uani 1 1 d .
C22 C 0.74624(16) 0.47072(18) 0.21450(14) 0.0425(4) Uani 1 1 d .
H22 H 0.747047 0.383084 0.234041 0.051 Uiso 1 1 calc R
C23 C 0.98760(19) 0.4652(3) 0.23426(19) 0.0678(7) Uani 1 1 d .
C24 C 1.1068(2) 0.4793(3) 0.1384(2) 0.0814(8) Uani 1 1 d .
H24A H 1.085143 0.447635 0.072525 0.122 Uiso 1 1 calc GR
H24B H 1.183329 0.429706 0.153814 0.122 Uiso 1 1 calc GR
H24C H 1.126768 0.569284 0.128949 0.122 Uiso 1 1 calc DGR
C25 C 1.0187(3) 0.5150(4) 0.3405(2) 0.1119(12) Uani 1 1 d .
H25A H 1.017800 0.608345 0.338270 0.168 Uiso 1 1 calc GR
H25B H 1.105430 0.480461 0.348331 0.168 Uiso 1 1 calc GR
H25C H 0.952413 0.487609 0.401691 0.168 Uiso 1 1 calc GR
C26 C 0.9716(2) 0.3177(3) 0.2467(3) 0.1140(13) Uani 1 1 d .
H26A H 1.056475 0.274557 0.249876 0.171 Uiso 1 1 calc GR
H26B H 0.940164 0.286207 0.185013 0.171 Uiso 1 1 calc GR
H26C H 0.908294 0.300332 0.313029 0.171 Uiso 1 1 calc GR
C27 C 0.7341(2) 0.8780(2) 0.12445(18) 0.0579(5) Uani 1 1 d .
C28 C 0.8346(3) 0.8968(3) 0.0171(2) 0.0956(9) Uani 1 1 d .
H28A H 0.922931 0.870739 0.027190 0.143 Uiso 1 1 calc GR
H28B H 0.831789 0.986862 -0.004258 0.143 Uiso 1 1 calc GR
H28C H 0.812355 0.844762 -0.039072 0.143 Uiso 1 1 calc GR
C29 C 0.7642(3) 0.9664(2) 0.2130(2) 0.0843(8) Uani 1 1 d .
H29A H 0.698863 0.956297 0.279579 0.127 Uiso 1 1 calc GR
H29B H 0.760781 1.055366 0.188758 0.127 Uiso 1 1 calc GR
H29C H 0.851740 0.942957 0.226162 0.127 Uiso 1 1 calc GR
C30 C 0.5958(3) 0.9248(2) 0.1063(3) 0.0922(9) Uani 1 1 d .
H30A H 0.573698 0.875486 0.048371 0.138 Uiso 1 1 calc GR
H30B H 0.596216 1.015358 0.086468 0.138 Uiso 1 1 calc GR
H30C H 0.530497 0.912928 0.172605 0.138 Uiso 1 1 calc GR
H2 H 1.013(3) 0.713(3) 0.199(3) 0.117(14) Uiso 1 1 d D

loop_
_atom_site_aniso_label
_atom_site_aniso_U_11
_atom_site_aniso_U_22
_atom_site_aniso_U_33
_atom_site_aniso_U_23
_atom_site_aniso_U_13
_atom_site_aniso_U_12
O1 0.1088(14) 0.1088(16) 0.0512(10) -0.0057(10) -0.0251(9) 0.0296(12)
O2 0.0553(9) 0.0682(11) 0.1095(14) 0.0160(10) -0.0327(9) -0.0223(8)
N1 0.0368(8) 0.0627(11) 0.0461(9) -0.0024(8) -0.0083(6) -0.0008(7)
C1 0.0595(12) 0.0772(16) 0.0552(13) 0.0030(12) -0.0101(10) 0.0059(11)
C2 0.0934(19) 0.095(2) 0.0736(17) 0.0183(16) -0.0255(14) 0.0163(16)
C3 0.0882(18) 0.0662(17) 0.102(2) 0.0109(16) -0.0216(15) 0.0117(13)
C4 0.0732(15) 0.0611(15) 0.0810(17) -0.0029(13) -0.0183(12) -0.0040(11)
C5 0.0565(12) 0.0618(14) 0.0596(13) -0.0002(11) -0.0129(9) -0.0069(10)
C6 0.0409(10) 0.0630(13) 0.0496(11) 0.0028(10) -0.0083(8) -0.0042(8)
C7 0.0424(10) 0.0639(13) 0.0472(11) 0.0018(10) -0.0115(8) -0.0066(9)
C8 0.0320(8) 0.0553(12) 0.0468(10) 0.0030(9) -0.0104(7) -0.0076(7)
C9 0.0471(11) 0.0759(16) 0.0485(12) 0.0026(10) -0.0034(8) -0.0118(10)
C10 0.0667(13) 0.0771(17) 0.0573(14) 0.0218(12) -0.0082(10) -0.0206(12)
C11 0.0621(13) 0.0550(14) 0.0784(16) 0.0193(12) -0.0129(11) -0.0121(10)
C12 0.0484(10) 0.0516(13) 0.0617(13) 0.0041(10) -0.0081(9) -0.0077(9)
C13 0.0321(8) 0.0538(12) 0.0461(10) 0.0039(9) -0.0122(7) -0.0096(7)
C14 0.0362(8) 0.0502(11) 0.0434(10) 0.0014(8) -0.0127(7) -0.0028(7)
C15 0.0570(12) 0.0648(14) 0.0497(11) -0.0034(10) -0.0150(9) -0.0133(9)
C16 0.0802(15) 0.0670(15) 0.0449(12) -0.0062(10) -0.0046(11) -0.0139(11)
C17 0.0367(8) 0.0472(11) 0.0324(9) 0.0018(7) -0.0074(6) -0.0030(7)
C18 0.0425(9) 0.0462(11) 0.0422(10) 0.0002(8) -0.0157(7) 0.0020(7)
C19 0.0533(10) 0.0444(11) 0.0412(10) 0.0015(8) -0.0144(8) -0.0063(8)
C20 0.0430(10) 0.0556(12) 0.0464(11) 0.0052(9) -0.0122(8) -0.0124(8)
C21 0.0368(9) 0.0609(13) 0.0414(10) 0.0137(9) -0.0081(7) -0.0038(8)
C22 0.0424(9) 0.0449(11) 0.0396(10) 0.0122(8) -0.0078(7) -0.0043(7)
C23 0.0356(10) 0.0913(18) 0.0763(15) 0.0380(13) -0.0136(9) -0.0064(10)
C24 0.0461(12) 0.0891(19) 0.100(2) 0.0205(15) 0.0027(11) 0.0048(11)
C25 0.0537(14) 0.209(4) 0.0792(19) 0.048(2) -0.0308(13) -0.0153(18)
C26 0.0507(13) 0.100(2) 0.187(3) 0.084(2) -0.0244(16) 0.0034(13)
C27 0.0723(13) 0.0434(12) 0.0634(13) 0.0065(10) -0.0256(11) -0.0084(10)
C28 0.130(3) 0.0713(18) 0.0838(19) 0.0242(15) -0.0166(17) -0.0197(17)
C29 0.110(2) 0.0544(15) 0.099(2) -0.0119(14) -0.0451(16) -0.0068(13)
C30 0.108(2) 0.0463(14) 0.140(3) 0.0182(15) -0.0674(19) -0.0025(13)

loop_
_atom_type_symbol
_atom_type_description
_atom_type_scat_dispersion_real
_atom_type_scat_dispersion_imag
_atom_type_scat_source
C C 0.0033 0.0016 'International Tables Vol C Tables 4.2.6.8 and 6.1.1.4'
H H 0.0000 0.0000 'International Tables Vol C Tables 4.2.6.8 and 6.1.1.4'
N N 0.0061 0.0033 'International Tables Vol C Tables 4.2.6.8 and 6.1.1.4'
O O 0.0106 0.0060 'International Tables Vol C Tables 4.2.6.8 and 6.1.1.4'

loop_
_geom_angle_atom_site_label_1
_geom_angle_atom_site_label_2
_geom_angle_atom_site_label_3
_geom_angle
C1 O1 H1 109.5
C20 O2 H2 112(3)
C7 N1 C8 121.49(18)
O1 C1 C2 119.3(2)
O1 C1 C6 121.1(2)
C2 C1 C6 119.6(2)
C1 C2 H2A 120.0
C3 C2 C1 119.9(3)
C3 C2 H2A 120.0
C2 C3 H3 119.2
C4 C3 C2 121.6(3)
C4 C3 H3 119.2
C3 C4 H4 120.7
C3 C4 C5 118.6(2)
C5 C4 H4 120.7
C4 C5 H5 119.0
C4 C5 C6 121.9(2)
C6 C5 H5 119.0
C1 C6 C7 121.48(19)
C5 C6 C1 118.3(2)
C5 C6 C7 120.2(2)
N1 C7 C6 122.1(2)
N1 C7 H7 119.0
C6 C7 H7 119.0
C9 C8 N1 121.78(18)
C9 C8 C13 119.5(2)
C13 C8 N1 118.53(18)
C8 C9 H9 119.7
C10 C9 C8 120.7(2)
C10 C9 H9 119.7
C9 C10 H10 120.0
C11 C10 C9 120.0(2)
C11 C10 H10 120.0
C10 C11 H11 120.2
C10 C11 C12 119.5(2)
C12 C11 H11 120.2
C11 C12 H12 119.0
C11 C12 C13 122.1(2)
C13 C12 H12 119.0
C8 C13 C14 120.33(19)
C12 C13 C8 118.16(19)
C12 C13 C14 121.49(17)
C13 C14 H14 106.5
C13 C14 C17 111.11(14)
C15 C14 C13 111.71(18)
C15 C14 H14 106.5
C15 C14 C17 114.08(15)
C17 C14 H14 106.5
C14 C15 H15 115.7
C16 C15 C14 128.5(2)
C16 C15 H15 115.7
C15 C16 H16A 120.0
C15 C16 H16B 120.0
H16A C16 H16B 120.0
C18 C17 C14 120.57(16)
C18 C17 C22 118.58(16)
C22 C17 C14 120.81(18)
C17 C18 H18 118.6
C17 C18 C19 122.87(17)
C19 C18 H18 118.6
C18 C19 C20 116.34(19)
C18 C19 C27 120.74(17)
C20 C19 C27 122.89(17)
O2 C20 C19 115.0(2)
O2 C20 C21 122.09(18)
C21 C20 C19 122.88(17)
C20 C21 C23 123.41(17)
C22 C21 C20 116.92(17)
C22 C21 C23 119.7(2)
C17 C22 C21 122.37(19)
C17 C22 H22 118.8
C21 C22 H22 118.8
C21 C23 C26 111.98(19)
C24 C23 C21 111.31(19)
C24 C23 C26 104.7(2)
C25 C23 C21 109.8(2)
C25 C23 C24 110.8(2)
C25 C23 C26 108.0(3)
C23 C24 H24A 109.5
C23 C24 H24B 109.5
C23 C24 H24C 109.5
H24A C24 H24B 109.5
H24A C24 H24C 109.5
H24B C24 H24C 109.5
C23 C25 H25A 109.5
C23 C25 H25B 109.5
C23 C25 H25C 109.5
H25A C25 H25B 109.5
H25A C25 H25C 109.5
H25B C25 H25C 109.5
C23 C26 H26A 109.5
C23 C26 H26B 109.5
C23 C26 H26C 109.5
H26A C26 H26B 109.5
H26A C26 H26C 109.5
H26B C26 H26C 109.5
C28 C27 C19 109.24(18)
C28 C27 C29 109.9(2)
C28 C27 C30 107.9(2)
C29 C27 C19 111.7(2)
C30 C27 C19 112.16(18)
C30 C27 C29 105.9(2)
C27 C28 H28A 109.5
C27 C28 H28B 109.5
C27 C28 H28C 109.5
H28A C28 H28B 109.5
H28A C28 H28C 109.5
H28B C28 H28C 109.5
C27 C29 H29A 109.5
C27 C29 H29B 109.5
C27 C29 H29C 109.5
H29A C29 H29B 109.5
H29A C29 H29C 109.5
H29B C29 H29C 109.5
C27 C30 H30A 109.5
C27 C30 H30B 109.5
C27 C30 H30C 109.5
H30A C30 H30B 109.5
H30A C30 H30C 109.5
H30B C30 H30C 109.5

loop_
_geom_bond_atom_site_label_1
_geom_bond_atom_site_label_2
_geom_bond_distance
O1 H1 0.8200
O1 C1 1.350(3)
O2 C20 1.372(3)
O2 H2 0.71(3)
N1 C7 1.279(3)
N1 C8 1.410(3)
C1 C2 1.383(4)
C1 C6 1.401(3)
C2 H2A 0.9300
C2 C3 1.378(4)
C3 H3 0.9300
C3 C4 1.368(4)
C4 H4 0.9300
C4 C5 1.371(4)
C5 H5 0.9300
C5 C6 1.394(3)
C6 C7 1.448(3)
C7 H7 0.9300
C8 C9 1.394(3)
C8 C13 1.399(3)
C9 H9 0.9300
C9 C10 1.376(4)
C10 H10 0.9300
C10 C11 1.369(3)
C11 H11 0.9300
C11 C12 1.378(3)
C12 H12 0.9300
C12 C13 1.381(3)
C13 C14 1.521(3)
C14 H14 0.9800
C14 C15 1.503(3)
C14 C17 1.523(3)
C15 H15 0.9300
C15 C16 1.291(3)
C16 H16A 0.9300
C16 H16B 0.9300
C17 C18 1.375(3)
C17 C22 1.378(3)
C18 H18 0.9300
C18 C19 1.389(3)
C19 C20 1.401(3)
C19 C27 1.534(3)
C20 C21 1.399(3)
C21 C22 1.386(3)
C21 C23 1.537(3)
C22 H22 0.9300
C23 C24 1.532(3)
C23 C25 1.526(4)
C23 C26 1.537(4)
C24 H24A 0.9600
C24 H24B 0.9600
C24 H24C 0.9600
C25 H25A 0.9600
C25 H25B 0.9600
C25 H25C 0.9600
C26 H26A 0.9600
C26 H26B 0.9600
C26 H26C 0.9600
C27 C28 1.526(4)
C27 C29 1.531(3)
C27 C30 1.528(4)
C28 H28A 0.9600
C28 H28B 0.9600
C28 H28C 0.9600
C29 H29A 0.9600
C29 H29B 0.9600
C29 H29C 0.9600
C30 H30A 0.9600
C30 H30B 0.9600
C30 H30C 0.9600

loop_
_geom_hbond_atom_site_label_D
_geom_hbond_atom_site_label_H
_geom_hbond_atom_site_label_A
_geom_hbond_distance_DH
_geom_hbond_distance_HA
_geom_hbond_distance_DA
_geom_hbond_angle_DHA
_geom_hbond_publ_flag
O1 H1 N1 0.82 1.86 2.592(3) 147.9 yes
